data_2206583
loop_
_publ_author_name
'Suchada Chantrapromma'
'Hoong-Kun Fun'
'Yupparase Pullaput'
'Hathaichanok Wongtap'
'Saravut Dejmanee'
'Kan Chantrapromma'

_publ_section_title
;
 7a-<i>O</i>-Methyldeguelol
;
_journal_issue 8
_journal_name_full 'Acta Crystallographica Section E'
_journal_page_first o2340
_journal_page_last o2342
_journal_paper_doi 10.1107/S1600536805020325
_journal_volume 61
_journal_year 2005
_chemical_formula_iupac 'C24 H25 O6'
_chemical_formula_moiety 'C24 H25 O6'
_chemical_formula_sum 'C24 H25 O6'
_chemical_formula_weight 410.45
_chemical_melting_point 391.5(5)
_chemical_name_common 7a-O-methyldeguelol
_chemical_name_systematic
;
(6,7-dimethoxy-3,4-dihydro-2H-chromen-4-yl)(5-methoxy-2,2-
dimethyl-2H-chromen-6-yl)methanone
;
_space_group_IT_number 2
_symmetry_cell_setting triclinic
_symmetry_space_group_name_Hall '-P 1'
_symmetry_space_group_name_H-M 'P -1'
_atom_sites_solution_hydrogens geom
_atom_sites_solution_primary direct
_atom_sites_solution_secondary difmap
_audit_creation_method SHELXL-97
_cell_angle_alpha 72.329(3)
_cell_angle_beta 88.734(3)
_cell_angle_gamma 84.930(3)
_cell_formula_units_Z 2
_cell_length_a 9.7861(14)
_cell_length_b 10.4999(15)
_cell_length_c 10.7337(15)
_cell_measurement_reflns_used 10872
_cell_measurement_temperature 293(2)
_cell_measurement_theta_max 25.0
_cell_measurement_theta_min 1.99
_cell_volume 1046.8(3)
_computing_cell_refinement 'SAINT (Siemens, 1996)'
_computing_data_collection 'SMART (Siemens, 1996)'
_computing_data_reduction SAINT
_computing_molecular_graphics SHELXTL
_computing_publication_material
;
SHELXTL and PLATON (Spek, 2003)
;
_computing_structure_refinement SHELXTL
_computing_structure_solution 'SHELXTL (Sheldrick, 1997)'
_diffrn_ambient_temperature 293(2)
_diffrn_detector_area_resol_mean 8.33
_diffrn_measured_fraction_theta_full 0.995
_diffrn_measured_fraction_theta_max 0.995
_diffrn_measurement_device_type
;
Siemens SMART CCD area detector diffractometer
;
_diffrn_measurement_method '\w scans'
_diffrn_radiation_monochromator graphite
_diffrn_radiation_source 'fine-focus sealed tube'
_diffrn_radiation_type MoK\a
_diffrn_radiation_wavelength 0.71073
_diffrn_reflns_av_R_equivalents 0.0183
_diffrn_reflns_av_sigmaI/netI 0.0195
_diffrn_reflns_limit_h_max 11
_diffrn_reflns_limit_h_min -11
_diffrn_reflns_limit_k_max 12
_diffrn_reflns_limit_k_min -12
_diffrn_reflns_limit_l_max 12
_diffrn_reflns_limit_l_min -12
_diffrn_reflns_number 10872
_diffrn_reflns_theta_full 25.00
_diffrn_reflns_theta_max 25.00
_diffrn_reflns_theta_min 1.99
_diffrn_standards_number 0
_exptl_absorpt_coefficient_mu 0.093
_exptl_absorpt_correction_T_max 0.9708
_exptl_absorpt_correction_T_min 0.9593
_exptl_absorpt_correction_type multi-scan
_exptl_absorpt_process_details '(SADABS; Sheldrick, 1996)'
_exptl_crystal_colour colorless
_exptl_crystal_density_diffrn 1.302
_exptl_crystal_density_method 'not measured'
_exptl_crystal_description block
_exptl_crystal_F_000 436
_exptl_crystal_size_max 0.45
_exptl_crystal_size_mid 0.38
_exptl_crystal_size_min 0.32
_refine_diff_density_max 0.419
_refine_diff_density_min -0.199
_refine_ls_extinction_method none
_refine_ls_goodness_of_fit_ref 1.225
_refine_ls_hydrogen_treatment constr
_refine_ls_matrix_type full
_refine_ls_number_parameters 324
_refine_ls_number_reflns 3700
_refine_ls_number_restraints 0
_refine_ls_restrained_S_all 1.225
_refine_ls_R_factor_all 0.0917
_refine_ls_R_factor_gt 0.0840
_refine_ls_shift/su_max 0.000
_refine_ls_shift/su_mean 0.000
_refine_ls_structure_factor_coef Fsqd
_refine_ls_weighting_details
;
w=1/[\s^2^(Fo^2^)+(0.0678P)^2^+0.6285P] where  P=(Fo^2^+2Fc^2^)/3
;
_refine_ls_weighting_scheme calc
_refine_ls_wR_factor_gt 0.1940
_refine_ls_wR_factor_ref 0.1990
_reflns_number_gt 3292
_reflns_number_total 3700
_reflns_threshold_expression 'I > 2\s(I)'
_cod_data_source_file wn6362.cif
_cod_data_source_block I
_cod_depositor_comments
;
The following automatic conversions were performed:
'_symmetry_cell_setting' value 'Triclinic' changed to 'triclinic'
according to '/home/saulius/struct/CIF-dictionaries/cif_core.dic'
dictionary named 'cif_core.dic' version 2.4.1 from 2010-06-29.

Automatic conversion script
Id: cif_fix_enum 1527 2010-12-29 10:47:43Z saulius 

The following automatic conversions were performed:

'_chemical_melting_point' value '391-392K' was changed to '391.5(5)'
- the average value was taken and precision was estimated.

Automatic conversion script
Id: cif_fix_values 1646 2011-03-28 12:23:43Z adriana 

The following automatic conversions were performed:

'_chemical_melting_point' value '391-392K' was changed to '391.5(5)'
- the average value was taken and precision was
estimated.

'_symmetry_cell_setting' value 'Triclinic' changed to
'triclinic' according to
/home/saulius/struct/CIF-dictionaries/cif_core.dic dictionary named
'cif_core.dic' version 2.4.1 from 2010-06-29.

Automatic conversion script
Id: cif_fix_values 1715 2011-07-08 13:25:40Z adriana 
;
_cod_database_code 2206583
_cod_database_fobs_code 2206583

loop_
_symmetry_equiv_pos_as_xyz
'x, y, z'
'-x, -y, -z'

loop_
_atom_site_label
_atom_site_fract_x
_atom_site_fract_y
_atom_site_fract_z
_atom_site_U_iso_or_equiv
_atom_site_adp_type
_atom_site_calc_flag
_atom_site_refinement_flags
_atom_site_occupancy
_atom_site_disorder_assembly
_atom_site_disorder_group
_atom_site_type_symbol
O1 0.1319(3) 0.0329(2) 0.5954(2) 0.0693(6) Uani d . 1 . . O
O2 0.6478(2) 0.1997(3) -0.0687(2) 0.0796(8) Uani d . 1 A . O
O3 0.0231(2) 0.3001(2) 0.8767(2) 0.0713(7) Uani d . 1 . . O
O4 0.0968(2) 0.5122(2) 0.7062(2) 0.0684(6) Uani d . 1 . . O
O5 0.4385(3) 0.2719(4) 0.4599(2) 0.1011(10) Uani d . 1 . . O
O6A 0.2344(3) 0.3408(3) 0.1079(2) 0.0583(11) Uani d P 0.776(7) A 1 O
O6B 0.3081(11) 0.4451(11) 0.1183(9) 0.071(4) Uani d P 0.224(7) A 2 O
C1 0.1640(3) 0.1401(3) 0.3635(3) 0.0628(8) Uani d . 1 . . C
H1A 0.0656 0.1523 0.3488 0.075 Uiso calc R 1 . . H
H1B 0.2080 0.1257 0.2864 0.075 Uiso calc R 1 . . H
C2 0.1982(4) 0.0214(3) 0.4795(3) 0.0719(9) Uani d . 1 . . C
H2A 0.1716 -0.0583 0.4619 0.086 Uiso calc R 1 . . H
H2B 0.2967 0.0105 0.4935 0.086 Uiso calc R 1 . . H
C3 0.1276(3) 0.1569(3) 0.6133(3) 0.0529(7) Uani d . 1 . . C
C4 0.0779(3) 0.1636(3) 0.7329(3) 0.0580(8) Uani d . 1 . . C
H4A 0.0508 0.0868 0.7945 0.070 Uiso calc R 1 . . H
C5 0.0683(3) 0.2833(3) 0.7612(3) 0.0535(7) Uani d . 1 . . C
C6 0.1087(3) 0.3987(3) 0.6685(3) 0.0522(7) Uani d . 1 . . C
C7 0.1560(3) 0.3897(3) 0.5511(3) 0.0523(7) Uani d . 1 . . C
H7A 0.1824 0.4668 0.4893 0.063 Uiso calc R 1 . . H
C8 0.1665(3) 0.2701(3) 0.5197(3) 0.0502(7) Uani d . 1 . . C
C9 0.2132(3) 0.2652(3) 0.3868(3) 0.0527(7) Uani d . 1 . . C
H9A 0.1694 0.3441 0.3214 0.063 Uiso calc R 1 . . H
C10 0.3674(3) 0.2683(3) 0.3708(3) 0.0581(8) Uani d . 1 . . C
C11 0.4343(3) 0.2591(3) 0.2478(3) 0.0503(7) Uani d . 1 A . C
C12 0.3732(3) 0.2981(4) 0.1243(3) 0.0657(9) Uani d . 1 . . C
C13 0.4442(3) 0.2809(4) 0.0165(3) 0.0695(9) Uani d . 1 A . C
C16 0.5869(4) 0.2295(4) -0.1962(3) 0.0655(9) Uani d . 1 . . C
C17 0.5760(3) 0.2223(3) 0.0320(3) 0.0542(7) Uani d . 1 . . C
C18 0.6373(3) 0.1834(4) 0.1522(3) 0.0803(11) Uani d . 1 A . C
H18A 0.7267 0.1434 0.1628 0.096 Uiso calc R 1 . . H
C19 0.5669(3) 0.2032(4) 0.2564(3) 0.0699(10) Uani d . 1 . . C
H19A 0.6109 0.1776 0.3373 0.084 Uiso calc R 1 A . H
C20 0.0026(5) 0.1840(4) 0.9811(3) 0.0879(12) Uani d . 1 . . C
H20A -0.0194 0.2087 1.0588 0.132 Uiso calc R 1 . . H
H20B 0.0849 0.1243 0.9957 0.132 Uiso calc R 1 . . H
H20C -0.0715 0.1399 0.9600 0.132 Uiso calc R 1 . . H
C21 0.1667(4) 0.6201(4) 0.6305(4) 0.0775(10) Uani d . 1 . . C
H21A 0.1595 0.6904 0.6709 0.116 Uiso calc R 1 . . H
H21B 0.1269 0.6531 0.5445 0.116 Uiso calc R 1 . . H
H21C 0.2616 0.5906 0.6243 0.116 Uiso calc R 1 . . H
C22 0.2033(5) 0.4733(5) 0.0436(5) 0.1095(16) Uani d . 1 . . C
H22A 0.1055 0.4929 0.0381 0.164 Uiso d PR 0.701(11) A 1 H
H22B 0.2422 0.5270 0.0895 0.164 Uiso d PR 0.701(11) A 1 H
H22C 0.2408 0.4932 -0.0430 0.164 Uiso d PR 0.701(11) A 1 H
H22D 0.1618 0.5616 0.0363 0.164 Uiso d PR 0.299(11) A 2 H
H22E 0.2318 0.4690 -0.0413 0.164 Uiso d PR 0.299(11) A 2 H
H22F 0.1380 0.4087 0.0786 0.164 Uiso d PR 0.299(11) A 2 H
C14A 0.3764(5) 0.2920(9) -0.1094(5) 0.083(2) Uani d P 0.701(11) A 1 C
H14A 0.2827 0.3164 -0.1198 0.099 Uiso calc PR 0.701(11) A 1 H
C15A 0.4466(6) 0.2681(10) -0.2044(6) 0.084(2) Uani d P 0.701(11) A 1 C
H15A 0.4011 0.2770 -0.2822 0.101 Uiso calc PR 0.701(11) A 1 H
C23A 0.6284(15) 0.1034(12) -0.2322(13) 0.195(8) Uani d P 0.701(11) A 1 C
H23A 0.7265 0.0924 -0.2383 0.293 Uiso calc PR 0.701(11) A 1 H
H23B 0.5881 0.1101 -0.3149 0.293 Uiso calc PR 0.701(11) A 1 H
H23C 0.5970 0.0275 -0.1663 0.293 Uiso calc PR 0.701(11) A 1 H
C24A 0.6660(12) 0.3422(14) -0.2788(11) 0.168(6) Uani d P 0.701(11) A 1 C
H24A 0.7600 0.3095 -0.2843 0.253 Uiso calc PR 0.701(11) A 1 H
H24B 0.6617 0.4133 -0.2396 0.253 Uiso calc PR 0.701(11) A 1 H
H24C 0.6267 0.3753 -0.3650 0.253 Uiso calc PR 0.701(11) A 1 H
C14B 0.439(2) 0.400(2) -0.1155(13) 0.109(8) Uani d P 0.299(11) A 2 C
H14B 0.4020 0.4863 -0.1226 0.131 Uiso calc PR 0.299(11) A 2 H
C15B 0.4906(17) 0.364(2) -0.2128(13) 0.094(6) Uani d P 0.299(11) A 2 C
H15B 0.4705 0.4198 -0.2970 0.112 Uiso calc PR 0.299(11) A 2 H
C23B 0.490(3) 0.122(3) -0.1934(17) 0.131(10) Uani d P 0.299(11) A 2 C
H23D 0.5396 0.0497 -0.2164 0.196 Uiso calc PR 0.299(11) A 2 H
H23E 0.4166 0.1606 -0.2548 0.196 Uiso calc PR 0.299(11) A 2 H
H23F 0.4530 0.0893 -0.1071 0.196 Uiso calc PR 0.299(11) A 2 H
C24B 0.6831(13) 0.2456(18) -0.2955(12) 0.067(5) Uani d P 0.299(11) A 2 C
H24D 0.7560 0.1752 -0.2699 0.100 Uiso calc PR 0.299(11) A 2 H
H24E 0.7198 0.3309 -0.3118 0.100 Uiso calc PR 0.299(11) A 2 H
H24F 0.6401 0.2417 -0.3737 0.100 Uiso calc PR 0.299(11) A 2 H

loop_
_atom_site_aniso_label
_atom_site_aniso_U_11
_atom_site_aniso_U_22
_atom_site_aniso_U_33
_atom_site_aniso_U_12
_atom_site_aniso_U_13
_atom_site_aniso_U_23
O1 0.0917(17) 0.0555(13) 0.0612(14) -0.0143(11) 0.0081(12) -0.0166(11)
O2 0.0547(13) 0.130(2) 0.0537(13) 0.0144(13) 0.0025(10) -0.0337(14)
O3 0.0793(16) 0.0827(16) 0.0497(12) -0.0048(12) 0.0190(11) -0.0190(11)
O4 0.0850(16) 0.0611(14) 0.0608(14) -0.0027(11) 0.0087(11) -0.0225(11)
O5 0.0655(16) 0.195(3) 0.0597(15) -0.0201(17) 0.0006(12) -0.0607(18)
O6A 0.0459(16) 0.079(2) 0.0452(15) 0.0121(13) -0.0039(11) -0.0164(13)
O6B 0.078(8) 0.093(9) 0.045(6) 0.001(6) -0.006(5) -0.029(5)
C1 0.0603(19) 0.081(2) 0.0545(18) -0.0083(16) 0.0026(14) -0.0304(17)
C2 0.087(3) 0.062(2) 0.071(2) -0.0062(18) 0.0070(19) -0.0275(17)
C3 0.0526(17) 0.0555(18) 0.0474(16) -0.0047(13) -0.0013(13) -0.0106(13)
C4 0.0559(18) 0.0634(19) 0.0483(17) -0.0095(14) 0.0055(13) -0.0067(14)
C5 0.0447(16) 0.068(2) 0.0455(16) -0.0031(13) 0.0026(12) -0.0149(14)
C6 0.0503(16) 0.0564(18) 0.0490(16) 0.0014(13) -0.0029(13) -0.0163(14)
C7 0.0572(17) 0.0514(17) 0.0430(15) -0.0035(13) 0.0006(13) -0.0067(13)
C8 0.0470(16) 0.0592(18) 0.0418(15) 0.0018(13) -0.0034(12) -0.0127(13)
C9 0.0555(17) 0.0598(18) 0.0387(15) 0.0020(13) -0.0029(12) -0.0108(13)
C10 0.0637(19) 0.070(2) 0.0389(15) -0.0039(15) -0.0042(14) -0.0144(14)
C11 0.0505(16) 0.0552(17) 0.0433(15) -0.0065(13) -0.0008(12) -0.0117(13)
C12 0.063(2) 0.081(2) 0.0445(17) 0.0166(16) -0.0013(14) -0.0128(15)
C13 0.062(2) 0.096(3) 0.0424(17) 0.0149(18) -0.0014(14) -0.0150(16)
C16 0.071(2) 0.080(2) 0.0500(18) -0.0108(17) 0.0035(15) -0.0251(16)
C17 0.0448(16) 0.0680(19) 0.0485(16) -0.0033(13) 0.0012(12) -0.0164(14)
C18 0.0503(18) 0.128(3) 0.0519(19) 0.0205(19) -0.0055(15) -0.019(2)
C19 0.0509(18) 0.108(3) 0.0436(17) 0.0007(17) -0.0100(14) -0.0138(17)
C20 0.103(3) 0.103(3) 0.052(2) -0.017(2) 0.027(2) -0.015(2)
C21 0.086(3) 0.064(2) 0.088(3) -0.0080(19) -0.003(2) -0.031(2)
C22 0.097(3) 0.110(4) 0.108(4) 0.037(3) -0.016(3) -0.024(3)
C14A 0.045(3) 0.160(7) 0.051(3) 0.014(3) -0.011(2) -0.050(4)
C15A 0.059(3) 0.148(8) 0.055(3) -0.002(4) -0.004(2) -0.049(4)
C23A 0.214(14) 0.167(10) 0.257(14) 0.089(10) -0.124(12) -0.161(11)
C24A 0.135(9) 0.207(13) 0.117(8) -0.089(9) -0.024(6) 0.043(8)
C14B 0.101(13) 0.161(19) 0.049(8) 0.051(13) -0.007(7) -0.025(9)
C15B 0.078(10) 0.146(17) 0.048(7) 0.009(10) -0.006(6) -0.021(9)
C23B 0.16(2) 0.17(2) 0.090(12) -0.094(19) 0.024(12) -0.050(12)
C24B 0.053(6) 0.111(13) 0.048(6) 0.001(7) 0.007(5) -0.044(8)

loop_
_atom_type_symbol
_atom_type_description
_atom_type_scat_dispersion_real
_atom_type_scat_dispersion_imag
_atom_type_scat_source
C C 0.0033 0.0016 'International Tables Vol C Tables 4.2.6.8 and 6.1.1.4'
H H 0.0000 0.0000 'International Tables Vol C Tables 4.2.6.8 and 6.1.1.4'
O O 0.0106 0.0060 'International Tables Vol C Tables 4.2.6.8 and 6.1.1.4'

loop_
_geom_angle_atom_site_label_1
_geom_angle_atom_site_label_2
_geom_angle_atom_site_label_3
_geom_angle
_geom_angle_publ_flag
C3 O1 C2 115.6(2) ?
C17 O2 C16 121.4(2) ?
C5 O3 C20 117.7(3) ?
C6 O4 C21 116.6(2) ?
C22 O6A C12 116.1(3) ?
C22 O6A H22F 44.2 ?
C12 O6A H22F 160.3 ?
C22 O6B C12 108.2(7) ?
C22 O6B H22B 48.1 ?
C12 O6B H22B 156.3 ?
C2 C1 C9 109.5(3) ?
C2 C1 H1A 109.8 ?
C9 C1 H1A 109.8 ?
C2 C1 H1B 109.8 ?
C9 C1 H1B 109.8 ?
H1A C1 H1B 108.2 ?
O1 C2 C1 112.9(3) ?
O1 C2 H2A 109.0 ?
C1 C2 H2A 109.0 ?
O1 C2 H2B 109.0 ?
C1 C2 H2B 109.0 ?
H2A C2 H2B 107.8 ?
O1 C3 C8 123.8(3) ?
O1 C3 C4 115.4(3) ?
C8 C3 C4 120.8(3) ?
C5 C4 C3 120.4(3) ?
C5 C4 H4A 119.8 ?
C3 C4 H4A 119.8 ?
O3 C5 C4 124.9(3) ?
O3 C5 C6 115.3(3) ?
C4 C5 C6 119.8(3) ?
C7 C6 O4 125.8(3) ?
C7 C6 C5 118.7(3) ?
O4 C6 C5 115.5(3) ?
C6 C7 C8 122.7(3) ?
C6 C7 H7A 118.7 ?
C8 C7 H7A 118.7 ?
C3 C8 C7 117.7(3) ?
C3 C8 C9 121.1(3) ?
C7 C8 C9 121.2(3) ?
C8 C9 C10 112.4(2) ?
C8 C9 C1 108.7(2) ?
C10 C9 C1 111.4(3) ?
C8 C9 H9A 108.1 ?
C10 C9 H9A 108.1 ?
C1 C9 H9A 108.1 ?
O5 C10 C11 118.8(3) ?
O5 C10 C9 120.6(3) ?
C11 C10 C9 120.5(2) ?
C19 C11 C12 116.5(3) ?
C19 C11 C10 117.4(3) ?
C12 C11 C10 126.1(3) ?
C13 C12 O6A 117.4(3) ?
C13 C12 C11 121.2(3) ?
O6A C12 C11 120.9(3) ?
C13 C12 O6B 118.7(4) ?
O6A C12 O6B 55.1(4) ?
C11 C12 O6B 99.9(4) ?
C17 C13 C12 119.4(3) ?
C17 C13 C14A 115.7(3) ?
C12 C13 C14A 123.2(3) ?
C17 C13 C14B 107.2(7) ?
C12 C13 C14B 119.5(6) ?
C14A C13 C14B 50.7(8) ?
C24B C16 C15A 129.2(7) ?
C24B C16 O2 113.1(6) ?
C15A C16 O2 115.7(3) ?
C24B C16 C23A 65.8(8) ?
C15A C16 C23A 114.9(6) yes
O2 C16 C23A 102.2(5) ?
C24B C16 C24A 43.6(7) ?
C15A C16 C24A 110.5(6) yes
O2 C16 C24A 103.1(5) ?
C23A C16 C24A 109.4(9) ?
C24B C16 C23B 113.2(10) ?
C15A C16 C23B 62.6(11) ?
O2 C16 C23B 108.6(8) ?
C23A C16 C23B 55.9(10) ?
C24A C16 C23B 147.1(9) ?
C24B C16 C15B 111.3(9) yes
C15A C16 C15B 42.9(7) ?
O2 C16 C15B 104.5(6) ?
C23A C16 C15B 151.5(8) ?
C24A C16 C15B 73.9(9) ?
C23B C16 C15B 105.4(13) yes
O2 C17 C18 118.2(3) ?
O2 C17 C13 121.7(3) ?
C18 C17 C13 120.1(3) ?
C19 C18 C17 119.7(3) ?
C19 C18 H18A 120.2 ?
C17 C18 H18A 120.2 ?
C18 C19 C11 123.0(3) ?
C18 C19 H19A 118.5 ?
C11 C19 H19A 118.5 ?
O3 C20 H20A 109.5 ?
O3 C20 H20B 109.5 ?
H20A C20 H20B 109.5 ?
O3 C20 H20C 109.5 ?
H20A C20 H20C 109.5 ?
H20B C20 H20C 109.5 ?
O4 C21 H21A 109.5 ?
O4 C21 H21B 109.5 ?
H21A C21 H21B 109.5 ?
O4 C21 H21C 109.5 ?
H21A C21 H21C 109.5 ?
H21B C21 H21C 109.5 ?
O6B C22 O6A 63.8(6) ?
O6B C22 H22A 145.5 ?
O6A C22 H22A 109.8 ?
O6B C22 H22B 50.9 ?
O6A C22 H22B 109.7 ?
H22A C22 H22B 109.5 ?
O6B C22 H22C 104.3 ?
O6A C22 H22C 109.0 ?
H22A C22 H22C 109.5 ?
H22B C22 H22C 109.5 ?
O6B C22 H22D 110.8 ?
O6A C22 H22D 153.6 ?
H22A C22 H22D 58.7 ?
H22B C22 H22D 60.0 ?
H22C C22 H22D 97.4 ?
O6B C22 H22E 108.5 ?
O6A C22 H22E 96.3 ?
H22A C22 H22E 105.9 ?
H22B C22 H22E 124.6 ?
H22C C22 H22E 16.2 ?
H22D C22 H22E 109.5 ?
O6B C22 H22F 109.1 ?
O6A C22 H22F 54.4 ?
H22A C22 H22F 55.4 ?
H22B C22 H22F 125.6 ?
H22C C22 H22F 125.0 ?
H22D C22 H22F 109.5 ?
H22E C22 H22F 109.5 ?
C15A C14A C13 120.6(4) ?
C15A C14A H14A 119.7 ?
C13 C14A H14A 119.7 ?
C14A C15A C16 123.3(5) ?
C14A C15A H15A 118.3 ?
C16 C15A H15A 118.3 ?
C16 C23A H23A 109.5 ?
C16 C23A H23B 109.5 ?
C16 C23A H23C 109.5 ?
C16 C24A H24A 109.5 ?
C16 C24A H24B 109.5 ?
C16 C24A H24C 109.5 ?
C15B C14B C13 113.0(16) ?
C15B C14B H14B 123.5 ?
C13 C14B H14B 123.5 ?
C14B C15B C16 123.5(13) ?
C14B C15B H15B 118.2 ?
C16 C15B H15B 118.2 ?
C16 C23B H23D 109.5 ?
C16 C23B H23E 109.5 ?
H23D C23B H23E 109.5 ?
C16 C23B H23F 109.5 ?
H23D C23B H23F 109.5 ?
H23E C23B H23F 109.5 ?
C16 C24B H24D 109.5 ?
C16 C24B H24E 109.5 ?
H24D C24B H24E 109.5 ?
C16 C24B H24F 109.5 ?
H24D C24B H24F 109.5 ?
H24E C24B H24F 109.5 ?

loop_
_geom_bond_atom_site_label_1
_geom_bond_atom_site_label_2
_geom_bond_distance
_geom_bond_publ_flag
O1 C3 1.370(4) yes
O1 C2 1.422(4) yes
O2 C17 1.345(3) yes
O2 C16 1.439(4) yes
O3 C5 1.363(3) ?
O3 C20 1.409(4) ?
O4 C6 1.365(4) ?
O4 C21 1.402(4) ?
O5 C10 1.207(4) yes
O6A C22 1.362(5) ?
O6A C12 1.390(4) ?
O6A H22F 1.1203 ?
O6B C22 1.273(11) ?
O6B C12 1.600(11) ?
O6B H22B 1.0004 ?
C1 C2 1.489(5) ?
C1 C9 1.529(4) ?
C1 H1A 0.9700 ?
C1 H1B 0.9700 ?
C2 H2A 0.9700 ?
C2 H2B 0.9700 ?
C3 C8 1.380(4) ?
C3 C4 1.383(4) ?
C4 C5 1.374(4) ?
C4 H4A 0.9300 ?
C5 C6 1.396(4) ?
C6 C7 1.360(4) ?
C7 C8 1.391(4) ?
C7 H7A 0.9300 ?
C8 C9 1.503(4) ?
C9 C10 1.517(4) ?
C9 H9A 0.9800 ?
C10 C11 1.487(4) ?
C11 C19 1.369(4) ?
C11 C12 1.394(4) ?
C12 C13 1.386(4) ?
C13 C17 1.370(4) ?
C13 C14A 1.487(6) ?
C13 C14B 1.576(18) ?
C16 C24B 1.388(12) ?
C16 C15A 1.394(7) ?
C16 C23A 1.508(8) ?
C16 C24A 1.510(9) ?
C16 C23B 1.527(16) ?
C16 C15B 1.592(19) ?
C17 C18 1.364(4) ?
C18 C19 1.360(5) ?
C18 H18A 0.9300 ?
C19 H19A 0.9300 ?
C20 H20A 0.9600 ?
C20 H20B 0.9600 ?
C20 H20C 0.9600 ?
C21 H21A 0.9600 ?
C21 H21B 0.9600 ?
C21 H21C 0.9600 ?
C22 H22A 0.9600 ?
C22 H22B 0.9601 ?
C22 H22C 0.9600 ?
C22 H22D 0.9601 ?
C22 H22E 0.9599 ?
C22 H22F 0.9600 ?
C14A C15A 1.292(7) yes
C14A H14A 0.9300 ?
C15A H15A 0.9300 ?
C23A H23A 0.9600 ?
C23A H23B 0.9600 ?
C23A H23C 0.9600 ?
C24A H24A 0.9600 ?
C24A H24B 0.9600 ?
C24A H24C 0.9600 ?
C14B C15B 1.29(2) yes
C14B H14B 0.9300 ?
C15B H15B 0.9300 ?
C23B H23D 0.9600 ?
C23B H23E 0.9600 ?
C23B H23F 0.9600 ?
C24B H24D 0.9600 ?
C24B H24E 0.9600 ?
C24B H24F 0.9600 ?

loop_
_geom_hbond_atom_site_label_D
_geom_hbond_atom_site_label_H
_geom_hbond_atom_site_label_A
_geom_hbond_site_symmetry_A
_geom_hbond_distance_DH
_geom_hbond_distance_HA
_geom_hbond_distance_DA
_geom_hbond_angle_DHA
_geom_hbond_publ_flag
C1 H1B O6A 1_555 0.97 2.51 3.018(4) 113 yes
C9 H9A O6A 1_555 0.98 2.37 2.863(4) 110 yes
C14A H14A O3 1_554 0.93 2.56 3.456(5) 161 yes

loop_
_geom_torsion_atom_site_label_1
_geom_torsion_atom_site_label_2
_geom_torsion_atom_site_label_3
_geom_torsion_atom_site_label_4
_geom_torsion
_geom_torsion_publ_flag
C3 O1 C2 C1 -41.1(4) ?
C9 C1 C2 O1 62.1(4) ?
C2 O1 C3 C8 8.7(4) ?
C2 O1 C3 C4 -172.7(3) ?
O1 C3 C4 C5 -179.6(3) ?
C8 C3 C4 C5 -0.9(5) ?
C20 O3 C5 C4 9.2(5) ?
C20 O3 C5 C6 -169.7(3) ?
C3 C4 C5 O3 -178.8(3) yes
C3 C4 C5 C6 0.1(4) ?
C21 O4 C6 C7 -15.0(4) ?
C21 O4 C6 C5 164.7(3) ?
O3 C5 C6 C7 179.5(3) ?
C4 C5 C6 C7 0.5(4) ?
O3 C5 C6 O4 -0.3(4) ?
C4 C5 C6 O4 -179.2(3) ?
O4 C6 C7 C8 179.4(3) yes
C5 C6 C7 C8 -0.3(4) ?
O1 C3 C8 C7 179.7(3) ?
C4 C3 C8 C7 1.1(4) ?
O1 C3 C8 C9 2.0(4) ?
C4 C3 C8 C9 -176.6(3) ?
C6 C7 C8 C3 -0.5(4) ?
C6 C7 C8 C9 177.2(3) ?
C3 C8 C9 C10 -104.9(3) ?
C7 C8 C9 C10 77.5(3) ?
C3 C8 C9 C1 18.8(4) ?
C7 C8 C9 C1 -158.8(3) ?
C2 C1 C9 C8 -48.3(3) ?
C2 C1 C9 C10 76.1(3) ?
C8 C9 C10 O5 1.2(4) ?
C1 C9 C10 O5 -121.0(4) ?
C8 C9 C10 C11 177.7(3) ?
C1 C9 C10 C11 55.4(4) ?
O5 C10 C11 C19 25.3(5) ?
C9 C10 C11 C19 -151.2(3) ?
O5 C10 C11 C12 -157.0(4) ?
C9 C10 C11 C12 26.5(5) ?
C22 O6A C12 C13 -76.3(5) ?
C22 O6A C12 C11 111.0(4) ?
C22 O6A C12 O6B 31.0(5) ?
C19 C11 C12 C13 -0.2(5) ?
C10 C11 C12 C13 -177.9(3) ?
C19 C11 C12 O6A 172.2(3) yes
C10 C11 C12 O6A -5.5(5) ?
C19 C11 C12 O6B -132.7(5) yes
C10 C11 C12 O6B 49.6(6) ?
C22 O6B C12 C13 73.6(8) ?
C22 O6B C12 O6A -31.4(5) ?
C22 O6B C12 C11 -152.3(6) ?
O6A C12 C13 C17 -171.4(3) ?
C11 C12 C13 C17 1.3(6) ?
O6B C12 C13 C17 125.4(6) ?
O6A C12 C13 C14A -6.7(7) ?
C11 C12 C13 C14A 166.0(5) ?
O6B C12 C13 C14A -69.9(8) ?
O6A C12 C13 C14B 53.4(12) ?
C11 C12 C13 C14B -133.9(11) ?
O6B C12 C13 C14B -9.8(13) ?
C17 O2 C16 C24B 158.6(8) yes
C17 O2 C16 C15A -7.1(6) ?
C17 O2 C16 C23A -132.7(8) yes
C17 O2 C16 C24A 113.8(8) yes
C17 O2 C16 C23B -74.9(12) yes
C17 O2 C16 C15B 37.3(9) ?
C16 O2 C17 C18 175.7(3) ?
C16 O2 C17 C13 -3.4(5) ?
C12 C13 C17 O2 177.9(3) ?
C14A C13 C17 O2 12.1(6) ?
C14B C13 C17 O2 -42.1(11) ?
C12 C13 C17 C18 -1.1(6) ?
C14A C13 C17 C18 -167.0(5) ?
C14B C13 C17 C18 138.9(10) ?
O2 C17 C18 C19 -179.1(4) ?
C13 C17 C18 C19 -0.1(6) ?
C17 C18 C19 C11 1.2(6) ?
C12 C11 C19 C18 -1.1(5) ?
C10 C11 C19 C18 176.9(4) ?
C12 O6B C22 O6A 29.1(5) ?
C12 O6A C22 O6B -36.3(6) ?
C17 C13 C14A C15A -11.0(10) ?
C12 C13 C14A C15A -176.3(7) ?
C14B C13 C14A C15A 80.7(10) ?
C13 C14A C15A C16 0.8(13) ?
C24B C16 C15A C14A -154.7(11) ?
O2 C16 C15A C14A 8.1(11) ?
C23A C16 C15A C14A 127.0(11) yes
C24A C16 C15A C14A -108.6(11) yes
C23B C16 C15A C14A 106.7(12) ?
C15B C16 C15A C14A -75.5(11) ?
C17 C13 C14B C15B 50.3(19) ?
C12 C13 C14B C15B -169.7(13) ?
C14A C13 C14B C15B -59.2(15) ?
C13 C14B C15B C16 -16(3) ?
C24B C16 C15B C14B -147.8(19) yes
C15A C16 C15B C14B 87(2) ?
O2 C16 C15B C14B -25(2) ?
C23A C16 C15B C14B 134(2) ?
C24A C16 C15B C14B -125(2) ?
C23B C16 C15B C14B 89(2) yes
